data_4004016
loop_
_publ_author_name
'He, Lei'
'Shi, Ping-Ping'
'Zhou, Lin'
'Liu, Zhi-Bo'
'Zhang, Wen'
'Ye, Qiong'

_publ_section_title
;
 Coexisting Ferroelectric and Ferroelastic Orders in Rare 3D Homochiral
 Hybrid Bimetal Halides
;
_journal_name_full 'Chemistry of Materials'
_journal_paper_doi 10.1021/acs.chemmater.1c02084
_journal_year 2021
_chemical_formula_moiety 'Bi Br6 H O Rb, 2(C4 H9 N),H O'
_chemical_formula_sum 'C8 H20 Bi Br6 N2 O2 Rb'
_chemical_formula_weight 950.11
_space_group_IT_number 4
_space_group_name_Hall 'P 2yb'
_space_group_name_H-M_alt 'P 1 21 1'
_symmetry_cell_setting monoclinic
_symmetry_space_group_name_Hall 'P 2yb'
_symmetry_space_group_name_H-M 'P 1 21 1'
_atom_sites_solution_hydrogens geom
_atom_sites_solution_primary direct
_atom_sites_solution_secondary difmap
_audit_creation_method SHELXL-97
_cell_angle_alpha 90.00
_cell_angle_beta 113.403(18)
_cell_angle_gamma 90.00
_cell_formula_units_Z 2
_cell_length_a 8.8725(14)
_cell_length_b 14.4071(17)
_cell_length_c 9.6558(14)
_cell_measurement_reflns_used 1780
_cell_measurement_temperature 423(2)
_cell_measurement_theta_max 24.990
_cell_measurement_theta_min 2.50
_cell_volume 1132.7(3)
_computing_structure_refinement 'SHELXL-97 (Sheldrick, 1997)'
_computing_structure_solution 'SHELXS-97 (Sheldrick, 1990)'
_diffrn_ambient_temperature 423(2)
_diffrn_measured_fraction_theta_full 0.999
_diffrn_measured_fraction_theta_max 0.999
_diffrn_measurement_device_type 'XtaLAB Synergy R, DW system, HyPix'
_diffrn_measurement_method '\w scans'
_diffrn_radiation_monochromator graphite
_diffrn_radiation_source 'fine-focus sealed tube'
_diffrn_radiation_type MoK\a
_diffrn_radiation_wavelength 0.71073
_diffrn_reflns_av_R_equivalents 0.1460
_diffrn_reflns_av_sigmaI/netI 0.2370
_diffrn_reflns_limit_h_max 10
_diffrn_reflns_limit_h_min -10
_diffrn_reflns_limit_k_max 17
_diffrn_reflns_limit_k_min -17
_diffrn_reflns_limit_l_max 11
_diffrn_reflns_limit_l_min -11
_diffrn_reflns_number 9415
_diffrn_reflns_theta_full 24.99
_diffrn_reflns_theta_max 24.99
_diffrn_reflns_theta_min 2.50
_exptl_absorpt_coefficient_mu 20.501
_exptl_absorpt_correction_T_max 0.017
_exptl_absorpt_correction_T_min 0.023
_exptl_crystal_colour 'light yellow'
_exptl_crystal_density_diffrn 2.786
_exptl_crystal_density_method 'not measured'
_exptl_crystal_description block
_exptl_crystal_F_000 856
_exptl_crystal_size_max 0.200
_exptl_crystal_size_mid 0.200
_exptl_crystal_size_min 0.200
_refine_diff_density_max 7.186
_refine_diff_density_min -3.117
_refine_diff_density_rms 0.687
_refine_ls_abs_structure_details 'Flack H D (1983), Acta Cryst. A39, 876-881'
_refine_ls_abs_structure_Flack 0.15(4)
_refine_ls_extinction_method none
_refine_ls_goodness_of_fit_ref 1.120
_refine_ls_hydrogen_treatment mixed
_refine_ls_matrix_type full
_refine_ls_number_parameters 144
_refine_ls_number_reflns 3814
_refine_ls_number_restraints 167
_refine_ls_restrained_S_all 1.114
_refine_ls_R_factor_all 0.2858
_refine_ls_R_factor_gt 0.2127
_refine_ls_shift/su_max 0.030
_refine_ls_shift/su_mean 0.003
_refine_ls_structure_factor_coef Fsqd
_refine_ls_weighting_details 'calc w=1/[\s^2^(Fo^2^)+(0.1500P)^2^+3.0000P] where P=(Fo^2^+2Fc^2^)/3'
_refine_ls_weighting_scheme calc
_refine_ls_wR_factor_gt 0.4561
_refine_ls_wR_factor_ref 0.4898
_reflns_number_gt 1780
_reflns_number_total 3814
_reflns_threshold_expression >2sigma(I)
_cod_data_source_file cm1c02084_si_004.cif
_cod_data_source_block R_423K
_cod_original_sg_symbol_H-M 'P 21'
_cod_database_code 4004016

loop_
_symmetry_equiv_pos_as_xyz
'x, y, z'
'-x, y+1/2, -z'

loop_
_atom_site_label
_atom_site_type_symbol
_atom_site_fract_x
_atom_site_fract_y
_atom_site_fract_z
_atom_site_U_iso_or_equiv
_atom_site_adp_type
_atom_site_occupancy
_atom_site_symmetry_multiplicity
_atom_site_calc_flag
_atom_site_refinement_flags
_atom_site_disorder_assembly
_atom_site_disorder_group
Bi1 Bi 1.16193(14) 0.59740(16) 1.31175(12) 0.0698(3) Uani 1 1 d U . .
Br1 Br 1.0193(6) 0.7077(4) 1.0460(5) 0.1113(7) Uani 1 1 d U . .
Br2 Br 0.8846(6) 0.4795(4) 1.2075(5) 0.1113(7) Uani 1 1 d U . .
Br3 Br 1.2958(5) 0.4861(4) 1.5768(5) 0.1171(16) Uani 1 1 d U . .
Br4 Br 1.4497(6) 0.7125(4) 1.4014(5) 0.1113(7) Uani 1 1 d U . .
Br5 Br 1.0066(6) 0.7129(4) 1.4647(5) 0.1113(7) Uani 1 1 d U . .
Br6 Br 1.3167(5) 0.4843(4) 1.1725(5) 0.1113(7) Uani 1 1 d U . .
C1 C 0.60496(15) 0.74598(7) 1.15023(17) 0.168(5) Uani 1 1 d DU . .
H1B H 0.6909 0.7898 1.1578 0.201 Uiso 1 1 calc R . .
H1C H 0.6054 0.7373 1.2500 0.201 Uiso 1 1 calc R . .
C2 C 0.44125(19) 0.78223(10) 1.04421(14) 0.172(3) Uani 1 1 d DU . .
H2B H 0.4508 0.8463 1.0177 0.207 Uiso 1 1 calc R . .
H2C H 0.3625 0.7792 1.0907 0.207 Uiso 1 1 calc R . .
C3 C 0.38725(12) 0.72181(6) 0.90651(11) 0.160(3) Uani 1 1 d DU . .
H3A H 0.2685 0.7142 0.8509 0.192 Uiso 1 1 calc R . .
C4 C 0.48681(17) 0.63443(7) 0.95241(17) 0.1653(18) Uani 1 1 d DU . .
H4A H 0.4233 0.5856 0.9729 0.198 Uiso 1 1 calc R . .
H4B H 0.5189 0.6138 0.8724 0.198 Uiso 1 1 calc R . .
C5 C 0.74923(14) 0.4767(3) 0.71489(10) 0.159(3) Uani 1 1 d DU . .
H5A H 0.6598 0.4376 0.7139 0.191 Uiso 1 1 calc R . .
H5B H 0.7261 0.5403 0.7327 0.191 Uiso 1 1 calc R . .
C6 C 0.76884(11) 0.46902(7) 0.56802(12) 0.162(3) Uani 1 1 d DU . .
H6A H 0.6890 0.4325 0.4860 0.194 Uiso 1 1 calc R . .
C7 C 0.94867(12) 0.45466(17) 0.60764(12) 0.1653(18) Uani 1 1 d DU . .
H7A H 0.9729 0.3903 0.5952 0.198 Uiso 1 1 calc R . .
H7B H 0.9879 0.4937 0.5471 0.198 Uiso 1 1 calc R . .
C8 C 0.90881(12) 0.44524(17) 0.83495(15) 0.158(5) Uani 1 1 d DU . .
H8A H 0.9286 0.4729 0.9322 0.190 Uiso 1 1 calc R . .
H8B H 0.9154 0.3782 0.8443 0.190 Uiso 1 1 calc R . .
N1 N 0.6339(2) 0.65630(9) 1.09011(19) 0.166(5) Uani 1 1 d DU . .
H1A H 0.6513 0.6113 1.1593 0.199 Uiso 1 1 calc R . .
H1D H 0.7230 0.6603 1.0678 0.199 Uiso 1 1 calc R . .
N2 N 1.02043(19) 0.4826(2) 0.76833(12) 0.161(4) Uani 1 1 d DU . .
H2A H 1.1219 0.4588 0.8152 0.194 Uiso 1 1 calc R . .
H2E H 1.0267 0.5448 0.7768 0.194 Uiso 1 1 calc R . .
O1 O 0.50045(12) 0.76314(18) 0.80006(16) 0.1653(18) Uani 1 1 d DU . .
O2 O 0.7823(5) 0.59211(7) 0.5431(8) 0.1653(18) Uani 1 1 d DU . .
H2D H 0.6917 0.6158 0.5216 0.248 Uiso 1 1 calc R . .
Rb1 Rb 0.8018(6) 0.7890(3) 0.6878(4) 0.1128(18) Uani 1 1 d U . .
H1E H 0.59661(18) 0.7587(12) 0.8595(5) 0.7(9) Uiso 1 1 d D . .

loop_
_atom_site_aniso_label
_atom_site_aniso_U_11
_atom_site_aniso_U_22
_atom_site_aniso_U_33
_atom_site_aniso_U_23
_atom_site_aniso_U_13
_atom_site_aniso_U_12
Bi1 0.0773(6) 0.0632(6) 0.0687(5) -0.0055(7) 0.0289(4) -0.0032(7)
Br1 0.1304(12) 0.0935(13) 0.1140(10) -0.0029(10) 0.0529(9) -0.0097(10)
Br2 0.1304(12) 0.0935(13) 0.1140(10) -0.0029(10) 0.0529(9) -0.0097(10)
Br3 0.101(3) 0.145(3) 0.0948(19) 0.033(2) 0.0283(19) 0.007(2)
Br4 0.1304(12) 0.0935(13) 0.1140(10) -0.0029(10) 0.0529(9) -0.0097(10)
Br5 0.1304(12) 0.0935(13) 0.1140(10) -0.0029(10) 0.0529(9) -0.0097(10)
Br6 0.1304(12) 0.0935(13) 0.1140(10) -0.0029(10) 0.0529(9) -0.0097(10)
C1 0.131(7) 0.086(6) 0.269(7) -0.031(4) 0.063(6) -0.038(6)
C2 0.144(6) 0.072(5) 0.275(4) -0.051(4) 0.055(4) -0.024(4)
C3 0.143(5) 0.043(6) 0.269(5) -0.035(5) 0.056(3) -0.011(5)
C4 0.166(3) 0.041(3) 0.261(3) -0.010(3) 0.055(2) -0.007(4)
C5 0.145(3) 0.053(9) 0.239(4) -0.005(5) 0.034(3) -0.006(7)
C6 0.163(4) 0.043(5) 0.241(4) -0.005(9) 0.040(4) 0.002(9)
C7 0.166(3) 0.041(3) 0.261(3) -0.010(3) 0.055(2) -0.007(4)
C8 0.141(5) 0.048(12) 0.248(4) 0.008(8) 0.036(3) -0.009(7)
N1 0.153(7) 0.054(6) 0.267(9) 0.003(6) 0.057(6) -0.022(5)
N2 0.151(4) 0.046(12) 0.252(5) 0.008(7) 0.042(4) -0.012(9)
O1 0.166(3) 0.041(3) 0.261(3) -0.010(3) 0.055(2) -0.007(4)
O2 0.166(3) 0.041(3) 0.261(3) -0.010(3) 0.055(2) -0.007(4)
Rb1 0.165(4) 0.063(2) 0.095(2) -0.0106(18) 0.036(2) 0.001(2)

loop_
_atom_type_symbol
_atom_type_description
_atom_type_scat_dispersion_real
_atom_type_scat_dispersion_imag
_atom_type_scat_source
C C 0.0033 0.0016 'International Tables Vol C Tables 4.2.6.8 and 6.1.1.4'
H H 0.0000 0.0000 'International Tables Vol C Tables 4.2.6.8 and 6.1.1.4'
Bi Bi -4.1077 10.2566 'International Tables Vol C Tables 4.2.6.8 and 6.1.1.4'
Br Br -0.2901 2.4595 'International Tables Vol C Tables 4.2.6.8 and 6.1.1.4'
N N 0.0061 0.0033 'International Tables Vol C Tables 4.2.6.8 and 6.1.1.4'
O O 0.0106 0.0060 'International Tables Vol C Tables 4.2.6.8 and 6.1.1.4'
Rb Rb -0.9393 2.9676 'International Tables Vol C Tables 4.2.6.8 and 6.1.1.4'

loop_
_geom_angle_atom_site_label_1
_geom_angle_atom_site_label_2
_geom_angle_atom_site_label_3
_geom_angle
_geom_angle_site_symmetry_1
_geom_angle_site_symmetry_3
_geom_angle_publ_flag
Br6 Bi1 Br2 90.17(16) . . ?
Br6 Bi1 Br3 89.70(15) . . ?
Br2 Bi1 Br3 88.56(14) . . ?
Br6 Bi1 Br1 91.09(15) . . ?
Br2 Bi1 Br1 90.11(14) . . ?
Br3 Bi1 Br1 178.46(16) . . ?
Br6 Bi1 Br4 86.20(15) . . ?
Br2 Bi1 Br4 176.07(16) . . ?
Br3 Bi1 Br4 92.92(14) . . ?
Br1 Bi1 Br4 88.45(15) . . ?
Br6 Bi1 Br5 178.40(13) . . ?
Br2 Bi1 Br5 90.21(15) . . ?
Br3 Bi1 Br5 88.76(15) . . ?
Br1 Bi1 Br5 90.46(15) . . ?
Br4 Bi1 Br5 93.46(16) . . ?
Br6 Bi1 Rb1 50.96(13) . 2_747 ?
Br2 Bi1 Rb1 56.85(13) . 2_747 ?
Br3 Bi1 Rb1 55.49(12) . 2_747 ?
Br1 Bi1 Rb1 124.24(12) . 2_747 ?
Br4 Bi1 Rb1 121.34(13) . 2_747 ?
Br5 Bi1 Rb1 128.20(14) . 2_747 ?
Bi1 Br1 Rb1 165.7(2) . . ?
Bi1 Br2 Rb1 84.04(15) . 2_747 ?
Bi1 Br3 Rb1 84.94(13) . 2_747 ?
Bi1 Br4 Rb1 147.5(2) . 1_656 ?
Bi1 Br5 Rb1 163.3(2) . 1_556 ?
Bi1 Br6 Rb1 90.18(17) . 2_747 ?
N1 C1 C2 107.95(11) . . ?
N1 C1 H1B 110.1 . . ?
C2 C1 H1B 110.1 . . ?
N1 C1 H1C 110.1 . . ?
C2 C1 H1C 110.1 . . ?
H1B C1 H1C 108.4 . . ?
C1 C2 C3 106.55(11) . . ?
C1 C2 H2B 110.4 . . ?
C3 C2 H2B 110.4 . . ?
C1 C2 H2C 110.4 . . ?
C3 C2 H2C 110.4 . . ?
H2B C2 H2C 108.6 . . ?
C2 C3 C4 106.37(9) . . ?
C2 C3 O1 105.07(12) . . ?
C4 C3 O1 92.84(12) . . ?
C2 C3 H3A 116.5 . . ?
C4 C3 H3A 116.5 . . ?
O1 C3 H3A 116.5 . . ?
N1 C4 C3 106.99(9) . . ?
N1 C4 H4A 110.3 . . ?
C3 C4 H4A 110.3 . . ?
N1 C4 H4B 110.3 . . ?
C3 C4 H4B 110.3 . . ?
H4A C4 H4B 108.6 . . ?
C6 C5 C8 106.27(12) . . ?
C6 C5 H5A 110.5 . . ?
C8 C5 H5A 110.5 . . ?
C6 C5 H5B 110.5 . . ?
C8 C5 H5B 110.5 . . ?
H5A C5 H5B 108.7 . . ?
C5 C6 C7 106.27(9) . . ?
C5 C6 O2 95.3(3) . . ?
C7 C6 O2 92.85(16) . . ?
C5 C6 H6A 119.1 . . ?
C7 C6 H6A 119.1 . . ?
O2 C6 H6A 119.1 . . ?
N2 C7 C6 101.59(11) . . ?
N2 C7 H7A 111.5 . . ?
C6 C7 H7A 111.5 . . ?
N2 C7 H7B 111.5 . . ?
C6 C7 H7B 111.5 . . ?
H7A C7 H7B 109.3 . . ?
N2 C8 C5 98.24(13) . . ?
N2 C8 H8A 112.1 . . ?
C5 C8 H8A 112.1 . . ?
N2 C8 H8B 112.1 . . ?
C5 C8 H8B 112.1 . . ?
H8A C8 H8B 109.8 . . ?
C1 N1 C4 108.04(11) . . ?
C1 N1 H1A 110.1 . . ?
C4 N1 H1A 110.1 . . ?
C1 N1 H1D 110.1 . . ?
C4 N1 H1D 110.1 . . ?
H1A N1 H1D 108.4 . . ?
C8 N2 C7 105.86(14) . . ?
C8 N2 H2A 110.6 . . ?
C7 N2 H2A 110.6 . . ?
C8 N2 H2E 110.6 . . ?
C7 N2 H2E 110.6 . . ?
H2A N2 H2E 108.7 . . ?
H1E O1 C3 103.6(5) . . ?
H1E O1 H1E 0(2) . . ?
C3 O1 H1E 103.6(5) . . ?
C6 O2 H2D 109.5 . . ?
Br1 Rb1 Br4 132.2(2) . 1_454 ?
Br1 Rb1 Br6 91.22(15) . 2_757 ?
Br4 Rb1 Br6 104.77(17) 1_454 2_757 ?
Br1 Rb1 Br5 106.97(18) . 1_554 ?
Br4 Rb1 Br5 86.13(15) 1_454 1_554 ?
Br6 Rb1 Br5 143.8(2) 2_757 1_554 ?
Br1 Rb1 Br3 147.74(18) . 2_757 ?
Br4 Rb1 Br3 78.49(13) 1_454 2_757 ?
Br6 Rb1 Br3 67.63(14) 2_757 2_757 ?
Br5 Rb1 Br3 81.45(15) 1_554 2_757 ?
Br1 Rb1 Br2 85.31(14) . 2_757 ?
Br4 Rb1 Br2 142.49(18) 1_454 2_757 ?
Br6 Rb1 Br2 66.88(15) 2_757 2_757 ?
Br5 Rb1 Br2 83.36(17) 1_554 2_757 ?
Br3 Rb1 Br2 64.39(13) 2_757 2_757 ?
Br1 Rb1 Bi1 109.17(14) . 2_757 ?
Br4 Rb1 Bi1 111.31(14) 1_454 2_757 ?
Br6 Rb1 Bi1 38.87(10) 2_757 2_757 ?
Br5 Rb1 Bi1 104.96(15) 1_554 2_757 ?
Br3 Rb1 Bi1 39.57(9) 2_757 2_757 ?
Br2 Rb1 Bi1 39.11(9) 2_757 2_757 ?
Br1 Rb1 H1E 66.87(16) . . ?
Br4 Rb1 H1E 80.6(2) 1_454 . ?
Br6 Rb1 H1E 63.2(4) 2_757 . ?
Br5 Rb1 H1E 152.8(4) 1_554 . ?
Br3 Rb1 H1E 118.5(3) 2_757 . ?
Br2 Rb1 H1E 121.0(3) 2_757 . ?
Bi1 Rb1 H1E 102.0(4) 2_757 . ?

loop_
_geom_bond_atom_site_label_1
_geom_bond_atom_site_label_2
_geom_bond_distance
_geom_bond_site_symmetry_2
_geom_bond_publ_flag
Bi1 Br6 2.795(5) . ?
Bi1 Br2 2.825(5) . ?
Bi1 Br3 2.849(5) . ?
Bi1 Br1 2.851(5) . ?
Bi1 Br4 2.875(5) . ?
Bi1 Br5 2.910(6) . ?
Bi1 Rb1 4.455(5) 2_747 ?
Br1 Rb1 3.429(6) . ?
Br2 Rb1 3.750(7) 2_747 ?
Br3 Rb1 3.685(7) 2_747 ?
Br4 Rb1 3.429(6) 1_656 ?
Br5 Rb1 3.500(8) 1_556 ?
Br6 Rb1 3.460(7) 2_747 ?
C1 N1 1.4801(15) . ?
C1 C2 1.4997(14) . ?
C1 H1B 0.9700 . ?
C1 H1C 0.9700 . ?
C2 C3 1.4997(13) . ?
C2 H2B 0.9700 . ?
C2 H2C 0.9700 . ?
C3 C4 1.5002(13) . ?
C3 O1 1.7999(15) . ?
C3 H3A 0.9800 . ?
C4 N1 1.4806(15) . ?
C4 H4A 0.9700 . ?
C4 H4B 0.9700 . ?
C5 C6 1.4999(14) . ?
C5 C8 1.5000(15) . ?
C5 H5A 0.9700 . ?
C5 H5B 0.9700 . ?
C6 C7 1.5001(13) . ?
C6 O2 1.8000(16) . ?
C6 H6A 0.9800 . ?
C7 N2 1.4800(15) . ?
C7 H7A 0.9700 . ?
C7 H7B 0.9700 . ?
C8 N2 1.4800(17) . ?
C8 H8A 0.9700 . ?
C8 H8B 0.9700 . ?
N1 H1A 0.9000 . ?
N1 H1D 0.9000 . ?
N2 H2A 0.9000 . ?
N2 H2E 0.9000 . ?
O1 H1E 0.8200(17) . ?
O1 H1E 0.8200(17) . ?
O2 H2D 0.8200 . ?
Rb1 Br4 3.429(6) 1_454 ?
Rb1 Br6 3.460(7) 2_757 ?
Rb1 Br5 3.500(8) 1_554 ?
Rb1 Br3 3.685(7) 2_757 ?
Rb1 Br2 3.750(7) 2_757 ?
Rb1 Bi1 4.455(5) 2_757 ?
Rb1 H1E 2.942(7) . ?

loop_
_geom_torsion_atom_site_label_1
_geom_torsion_atom_site_label_2
_geom_torsion_atom_site_label_3
_geom_torsion_atom_site_label_4
_geom_torsion
_geom_torsion_site_symmetry_1
_geom_torsion_site_symmetry_2
_geom_torsion_site_symmetry_3
_geom_torsion_site_symmetry_4
_geom_torsion_publ_flag
Br6 Bi1 Br1 Rb1 61.7(9) . . . . ?
Br2 Bi1 Br1 Rb1 -28.5(9) . . . . ?
Br3 Bi1 Br1 Rb1 -59(7) . . . . ?
Br4 Bi1 Br1 Rb1 147.9(9) . . . . ?
Br5 Bi1 Br1 Rb1 -118.7(9) . . . . ?
Rb1 Bi1 Br1 Rb1 20.2(10) 2_747 . . . ?
Br6 Bi1 Br2 Rb1 41.03(13) . . . 2_747 ?
Br3 Bi1 Br2 Rb1 -48.66(15) . . . 2_747 ?
Br1 Bi1 Br2 Rb1 132.12(15) . . . 2_747 ?
Br4 Bi1 Br2 Rb1 64(2) . . . 2_747 ?
Br5 Bi1 Br2 Rb1 -137.42(13) . . . 2_747 ?
Br6 Bi1 Br3 Rb1 -40.47(15) . . . 2_747 ?
Br2 Bi1 Br3 Rb1 49.71(16) . . . 2_747 ?
Br1 Bi1 Br3 Rb1 80(6) . . . 2_747 ?
Br4 Bi1 Br3 Rb1 -126.65(16) . . . 2_747 ?
Br5 Bi1 Br3 Rb1 139.96(15) . . . 2_747 ?
Br6 Bi1 Br4 Rb1 -108.1(4) . . . 1_656 ?
Br2 Bi1 Br4 Rb1 -131(2) . . . 1_656 ?
Br3 Bi1 Br4 Rb1 -18.6(4) . . . 1_656 ?
Br1 Bi1 Br4 Rb1 160.7(4) . . . 1_656 ?
Br5 Bi1 Br4 Rb1 70.3(4) . . . 1_656 ?
Rb1 Bi1 Br4 Rb1 -69.4(4) 2_747 . . 1_656 ?
Br6 Bi1 Br5 Rb1 -55(6) . . . 1_556 ?
Br2 Bi1 Br5 Rb1 49.3(6) . . . 1_556 ?
Br3 Bi1 Br5 Rb1 -39.3(6) . . . 1_556 ?
Br1 Bi1 Br5 Rb1 139.4(6) . . . 1_556 ?
Br4 Bi1 Br5 Rb1 -132.1(6) . . . 1_556 ?
Rb1 Bi1 Br5 Rb1 3.2(6) 2_747 . . 1_556 ?
Br2 Bi1 Br6 Rb1 -45.05(13) . . . 2_747 ?
Br3 Bi1 Br6 Rb1 43.52(14) . . . 2_747 ?
Br1 Bi1 Br6 Rb1 -135.16(14) . . . 2_747 ?
Br4 Bi1 Br6 Rb1 136.47(13) . . . 2_747 ?
Br5 Bi1 Br6 Rb1 59(6) . . . 2_747 ?
N1 C1 C2 C3 -10.01(19) . . . . ?
C1 C2 C3 C4 18.71(17) . . . . ?
C1 C2 C3 O1 -78.92(14) . . . . ?
C2 C3 C4 N1 -20.51(18) . . . . ?
O1 C3 C4 N1 86.11(15) . . . . ?
C8 C5 C6 C7 -12.7(3) . . . . ?
C8 C5 C6 O2 -107.2(2) . . . . ?
C5 C6 C7 N2 -15.9(2) . . . . ?
O2 C6 C7 N2 80.5(3) . . . . ?
C6 C5 C8 N2 35.5(3) . . . . ?
C2 C1 N1 C4 -2.7(2) . . . . ?
C3 C4 N1 C1 14.4(2) . . . . ?
C5 C8 N2 C7 -47.1(2) . . . . ?
C6 C7 N2 C8 40.0(2) . . . . ?
C2 C3 O1 H1E 56.8(12) . . . . ?
C4 C3 O1 H1E -51.0(12) . . . . ?
Bi1 Br1 Rb1 Br4 24.3(11) . . . 1_454 ?
Bi1 Br1 Rb1 Br6 135.6(9) . . . 2_757 ?
Bi1 Br1 Rb1 Br5 -76.1(9) . . . 1_554 ?
Bi1 Br1 Rb1 Br3 -177.2(7) . . . 2_757 ?
Bi1 Br1 Rb1 Br2 -157.7(9) . . . 2_757 ?
Bi1 Br1 Rb1 Bi1 170.8(8) . . . 2_757 ?
